data_7036949
loop_
_publ_author_name
'Gao, Feng'
'Yang, Feng-Lei'
'Zhu, Guang-Zhou'
'Zhao, Yue'

_publ_section_title
;
 Syntheses, structures, and magnetic properties of homodinuclear
 lanthanide complexes based on dinucleating Schiff base ligands.
;
_journal_issue 46
_journal_name_full 'Dalton transactions (Cambridge, England : 2003)'
_journal_page_first 20232
_journal_page_last 20241
_journal_paper_doi 10.1039/c5dt03580e
_journal_volume 44
_journal_year 2015
_chemical_formula_moiety 'C68 H92 Co2 Gd2 N4 O22 P6'
_chemical_formula_sum 'C68 H92 Co2 Gd2 N4 O22 P6'
_chemical_formula_weight 1935.64
_chemical_name_systematic
; 
 ? 
;
_space_group_IT_number 14
_symmetry_cell_setting monoclinic
_symmetry_space_group_name_Hall '-P 2ybc'
_symmetry_space_group_name_H-M 'P 1 21/c 1'
_atom_sites_solution_hydrogens geom
_atom_sites_solution_primary direct
_atom_sites_solution_secondary difmap
_audit_creation_method SHELXL-97
_audit_update_record
;
2015-09-11 deposited with the CCDC.
2015-10-28 downloaded from the CCDC.
;
_cell_angle_alpha 90.00
_cell_angle_beta 104.282(2)
_cell_angle_gamma 90.00
_cell_formula_units_Z 2
_cell_length_a 16.6338(8)
_cell_length_b 15.3666(7)
_cell_length_c 18.0084(8)
_cell_measurement_reflns_used 7535
_cell_measurement_temperature 123(2)
_cell_measurement_theta_max 27.13
_cell_measurement_theta_min 2.33
_cell_volume 4460.8(4)
_computing_cell_refinement 'Bruker SMART'
_computing_data_collection 'Bruker SMART'
_computing_data_reduction 'Bruker SAINT'
_computing_molecular_graphics 'Bruker SHELXTL'
_computing_publication_material 'Bruker SHELXTL'
_computing_structure_refinement 'Bruker SHELXTL'
_computing_structure_solution 'Bruker SHELXTL'
_diffrn_ambient_temperature 123(2)
_diffrn_measured_fraction_theta_full 0.998
_diffrn_measured_fraction_theta_max 0.998
_diffrn_measurement_device_type 'Bruker APEX II CCD'
_diffrn_measurement_method 'phi and omega scans'
_diffrn_radiation_monochromator graphite
_diffrn_radiation_source 'sealed tube'
_diffrn_radiation_type MoK\a
_diffrn_radiation_wavelength 0.71073
_diffrn_reflns_av_R_equivalents 0.0225
_diffrn_reflns_av_sigmaI/netI 0.0497
_diffrn_reflns_limit_h_max 19
_diffrn_reflns_limit_h_min -21
_diffrn_reflns_limit_k_max 19
_diffrn_reflns_limit_k_min -16
_diffrn_reflns_limit_l_max 19
_diffrn_reflns_limit_l_min -22
_diffrn_reflns_number 25696
_diffrn_reflns_theta_full 27.00
_diffrn_reflns_theta_max 27.00
_diffrn_reflns_theta_min 1.26
_exptl_absorpt_coefficient_mu 2.005
_exptl_absorpt_correction_T_max 0.6899
_exptl_absorpt_correction_T_min 0.6237
_exptl_absorpt_correction_type multi-scan
_exptl_absorpt_process_details 'SADABS; Bruker, 2000'
_exptl_crystal_colour yellow
_exptl_crystal_density_diffrn 1.441
_exptl_crystal_density_method 'not measured'
_exptl_crystal_description block
_exptl_crystal_F_000 1952
_exptl_crystal_size_max 0.26
_exptl_crystal_size_mid 0.22
_exptl_crystal_size_min 0.20
_refine_diff_density_max 1.911
_refine_diff_density_min -1.637
_refine_diff_density_rms 0.097
_refine_ls_extinction_method none
_refine_ls_goodness_of_fit_ref 1.038
_refine_ls_hydrogen_treatment constr
_refine_ls_matrix_type full
_refine_ls_number_parameters 475
_refine_ls_number_reflns 9725
_refine_ls_number_restraints 0
_refine_ls_restrained_S_all 1.038
_refine_ls_R_factor_all 0.0518
_refine_ls_R_factor_gt 0.0395
_refine_ls_shift/su_max 0.000
_refine_ls_shift/su_mean 0.000
_refine_ls_structure_factor_coef Fsqd
_refine_ls_weighting_details 'calc w=1/[\s^2^(Fo^2^)+(0.045P)^2^+1.88P] where P=(Fo^2^+2Fc^2^)/3'
_refine_ls_weighting_scheme calc
_refine_ls_wR_factor_gt 0.0952
_refine_ls_wR_factor_ref 0.0978
_reflns_number_gt 7419
_reflns_number_total 9725
_reflns_threshold_expression >2sigma(I)
_cod_data_source_file c5dt03580e2.cif
_cod_data_source_block gf73_0m
_cod_depositor_comments
;
The following automatic conversions were performed:

'_symmetry_cell_setting' value 'Monoclinic' changed to 'monoclinic'
according to
/usr/data/users/saulius/crontab/automatic-downloads/rss-feeds/RSC/lib/dictionaries/cif_core.dic
dictionary named 'cif_core.dic' version 2.4.2 from 2011-04-26.

Automatic conversion script
Id: cif_fix_values 3271 2015-04-21 07:52:19Z andrius 

 Adding full bibliography for 7036943--7036951.cif.
;
_cod_original_sg_symbol_H-M P2(1)/c
_cod_database_code 7036949

loop_
_symmetry_equiv_pos_as_xyz
'x, y, z'
'-x, y+1/2, -z+1/2'
'-x, -y, -z'
'x, -y-1/2, z-1/2'

loop_
_atom_site_label
_atom_site_type_symbol
_atom_site_fract_x
_atom_site_fract_y
_atom_site_fract_z
_atom_site_U_iso_or_equiv
_atom_site_adp_type
_atom_site_occupancy
_atom_site_symmetry_multiplicity
_atom_site_calc_flag
_atom_site_refinement_flags
C1 C 0.4844(3) 0.2129(3) 0.1608(3) 0.0551(14) Uani 1 1 d .
H1 H 0.5004 0.2422 0.2106 0.066 Uiso 1 1 calc R
C2 C 0.5197(3) 0.1358(3) 0.1386(3) 0.0496(12) Uani 1 1 d .
H2 H 0.5638 0.1008 0.1713 0.060 Uiso 1 1 calc R
C3 C 0.4834(3) 0.1212(3) 0.0623(3) 0.0511(13) Uani 1 1 d .
H3 H 0.4956 0.0719 0.0324 0.061 Uiso 1 1 calc R
C4 C 0.4256(3) 0.1843(4) 0.0353(3) 0.0531(13) Uani 1 1 d .
H4 H 0.3906 0.1880 -0.0170 0.064 Uiso 1 1 calc R
C5 C 0.4252(3) 0.2424(3) 0.0938(3) 0.0578(15) Uani 1 1 d .
H5 H 0.3913 0.2952 0.0897 0.069 Uiso 1 1 calc R
C6 C 0.4503(3) -0.1449(3) 0.1426(3) 0.0509(12) Uani 1 1 d .
H6A H 0.4192 -0.1386 0.1814 0.061 Uiso 1 1 calc R
H6B H 0.5087 -0.1501 0.1684 0.061 Uiso 1 1 calc R
C7 C 0.4220(3) -0.2254(3) 0.0954(3) 0.0504(12) Uani 1 1 d .
H7A H 0.3629 -0.2235 0.0755 0.076 Uiso 1 1 calc R
H7B H 0.4367 -0.2761 0.1270 0.076 Uiso 1 1 calc R
H7C H 0.4485 -0.2278 0.0537 0.076 Uiso 1 1 calc R
C8 C 0.2910(3) -0.0666(3) -0.0573(3) 0.0453(11) Uani 1 1 d .
H8A H 0.2451 -0.0882 -0.0381 0.054 Uiso 1 1 calc R
H8B H 0.3291 -0.1142 -0.0578 0.054 Uiso 1 1 calc R
C9 C 0.2595(3) -0.0294(3) -0.1372(3) 0.0570(14) Uani 1 1 d .
H9A H 0.2103 0.0042 -0.1394 0.086 Uiso 1 1 calc R
H9B H 0.2469 -0.0760 -0.1737 0.086 Uiso 1 1 calc R
H9C H 0.3013 0.0073 -0.1491 0.086 Uiso 1 1 calc R
C10 C 0.5114(3) -0.0309(3) 0.3311(3) 0.0602(14) Uani 1 1 d .
H10A H 0.4630 -0.0679 0.3251 0.072 Uiso 1 1 calc R
H10B H 0.5551 -0.0645 0.3178 0.072 Uiso 1 1 calc R
C11 C 0.5387(4) -0.0014(4) 0.4110(3) 0.0698(16) Uani 1 1 d .
H11A H 0.5958 0.0159 0.4217 0.105 Uiso 1 1 calc R
H11B H 0.5326 -0.0481 0.4446 0.105 Uiso 1 1 calc R
H11C H 0.5054 0.0471 0.4188 0.105 Uiso 1 1 calc R
C12 C 0.3323(4) 0.1878(4) 0.3357(3) 0.0658(16) Uani 1 1 d .
H12A H 0.3376 0.2495 0.3472 0.079 Uiso 1 1 calc R
H12B H 0.2778 0.1779 0.3020 0.079 Uiso 1 1 calc R
C13 C 0.3397(4) 0.1385(4) 0.4074(3) 0.0724(17) Uani 1 1 d .
H13A H 0.3209 0.0799 0.3955 0.109 Uiso 1 1 calc R
H13B H 0.3063 0.1657 0.4374 0.109 Uiso 1 1 calc R
H13C H 0.3966 0.1378 0.4360 0.109 Uiso 1 1 calc R
C14 C 0.1533(3) 0.1467(3) -0.0249(3) 0.0532(13) Uani 1 1 d .
H14A H 0.1120 0.1441 0.0048 0.064 Uiso 1 1 calc R
H14B H 0.1650 0.0875 -0.0376 0.064 Uiso 1 1 calc R
C15 C 0.1175(3) 0.1944(4) -0.0970(3) 0.0732(18) Uani 1 1 d .
H15A H 0.0791 0.2375 -0.0880 0.110 Uiso 1 1 calc R
H15B H 0.0890 0.1543 -0.1354 0.110 Uiso 1 1 calc R
H15C H 0.1612 0.2225 -0.1143 0.110 Uiso 1 1 calc R
C16 C 0.1847(3) 0.2908(3) 0.1505(3) 0.0569(13) Uani 1 1 d .
H16A H 0.1588 0.2552 0.1826 0.068 Uiso 1 1 calc R
H16B H 0.1483 0.2927 0.0994 0.068 Uiso 1 1 calc R
C17 C 0.1995(3) 0.3805(3) 0.1826(3) 0.0630(15) Uani 1 1 d .
H17A H 0.2488 0.3810 0.2237 0.095 Uiso 1 1 calc R
H17B H 0.1530 0.3984 0.2017 0.095 Uiso 1 1 calc R
H17C H 0.2061 0.4199 0.1432 0.095 Uiso 1 1 calc R
C18 C 0.0110(3) 0.0327(3) 0.2042(2) 0.0354(10) Uani 1 1 d .
H18 H -0.0430 0.0486 0.1799 0.042 Uiso 1 1 calc R
C19 C 0.0353(3) 0.0405(3) 0.2871(2) 0.0348(9) Uani 1 1 d .
C20 C -0.0260(3) 0.0698(3) 0.3219(3) 0.0437(11) Uani 1 1 d .
H20 H -0.0781 0.0846 0.2918 0.052 Uiso 1 1 calc R
C21 C -0.0099(3) 0.0771(3) 0.4009(3) 0.0469(12) Uani 1 1 d .
H21 H -0.0509 0.0971 0.4237 0.056 Uiso 1 1 calc R
C22 C 0.0672(3) 0.0545(3) 0.4456(3) 0.0452(11) Uani 1 1 d .
H22 H 0.0779 0.0587 0.4987 0.054 Uiso 1 1 calc R
C23 C 0.1284(3) 0.0257(3) 0.4121(2) 0.0396(10) Uani 1 1 d .
H23 H 0.1803 0.0112 0.4429 0.048 Uiso 1 1 calc R
C24 C 0.1139(3) 0.0178(3) 0.3319(2) 0.0362(10) Uani 1 1 d .
C25 C 0.1281(2) -0.1944(3) 0.0608(2) 0.0337(9) Uani 1 1 d .
H25 H 0.0942 -0.2112 0.0138 0.040 Uiso 1 1 calc R
C26 C 0.1883(2) -0.2574(3) 0.1011(2) 0.0321(9) Uani 1 1 d .
C27 C 0.1966(3) -0.3336(3) 0.0611(2) 0.0385(10) Uani 1 1 d .
H27 H 0.1666 -0.3395 0.0104 0.046 Uiso 1 1 calc R
C28 C 0.2483(3) -0.3999(3) 0.0951(3) 0.0400(10) Uani 1 1 d .
H28 H 0.2538 -0.4498 0.0676 0.048 Uiso 1 1 calc R
C29 C 0.2920(3) -0.3915(3) 0.1712(3) 0.0435(11) Uani 1 1 d .
H29 H 0.3263 -0.4364 0.1949 0.052 Uiso 1 1 calc R
C30 C 0.2850(3) -0.3168(3) 0.2119(2) 0.0387(10) Uani 1 1 d .
H30 H 0.3147 -0.3121 0.2628 0.046 Uiso 1 1 calc R
C31 C 0.2336(2) -0.2481(3) 0.1776(2) 0.0335(9) Uani 1 1 d .
C32 C -0.0322(2) 0.0638(3) 0.0400(2) 0.0318(9) Uani 1 1 d .
H32 H -0.0535 0.1064 0.0665 0.038 Uiso 1 1 calc R
C33 C 0.0255(2) 0.0041(3) 0.0794(2) 0.0324(9) Uani 1 1 d .
C34 C 0.0578(2) -0.0595(3) 0.0392(2) 0.0323(9) Uani 1 1 d .
Co1 Co 0.39402(3) 0.12105(4) 0.12721(3) 0.03613(15) Uani 1 1 d .
Gd1 Gd 0.208688(12) -0.034616(13) 0.192526(11) 0.03094(7) Uani 1 1 d .
N1 N 0.0580(2) 0.0053(2) 0.16099(19) 0.0326(8) Uani 1 1 d .
N2 N 0.11765(19) -0.1168(2) 0.08473(19) 0.0318(8) Uani 1 1 d .
O1 O 0.43732(18) -0.0683(2) 0.09264(19) 0.0484(8) Uani 1 1 d .
O2 O 0.3326(2) 0.0036(2) -0.00996(17) 0.0474(8) Uani 1 1 d .
O3 O 0.29102(17) -0.05698(19) 0.10552(17) 0.0392(7) Uani 1 1 d .
O4 O 0.49086(19) 0.0454(2) 0.27957(19) 0.0569(10) Uani 1 1 d .
O5 O 0.3969(2) 0.1614(2) 0.29611(19) 0.0569(9) Uani 1 1 d .
O6 O 0.33874(17) 0.0130(2) 0.25861(16) 0.0422(7) Uani 1 1 d .
O7 O 0.22677(18) 0.1833(2) 0.02150(18) 0.0504(8) Uani 1 1 d .
O8 O 0.26486(18) 0.2543(2) 0.14816(19) 0.0492(8) Uani 1 1 d .
O9 O 0.20559(17) 0.10149(18) 0.13601(17) 0.0390(7) Uani 1 1 d .
O10 O 0.17431(17) -0.01077(19) 0.30223(16) 0.0374(7) Uani 1 1 d .
O11 O 0.22994(17) -0.17746(18) 0.21927(16) 0.0349(6) Uani 1 1 d .
P1 P 0.35829(7) -0.00741(8) 0.08184(7) 0.0367(3) Uani 1 1 d .
P2 P 0.39951(7) 0.07947(8) 0.24363(7) 0.0396(3) Uani 1 1 d .
P3 P 0.26534(7) 0.15999(8) 0.10884(7) 0.0386(3) Uani 1 1 d .

loop_
_atom_site_aniso_label
_atom_site_aniso_U_11
_atom_site_aniso_U_22
_atom_site_aniso_U_33
_atom_site_aniso_U_23
_atom_site_aniso_U_13
_atom_site_aniso_U_12
C1 0.060(3) 0.061(3) 0.051(3) -0.023(3) 0.026(3) -0.037(3)
C2 0.032(2) 0.059(3) 0.057(3) 0.015(3) 0.010(2) -0.011(2)
C3 0.049(3) 0.059(3) 0.049(3) -0.013(2) 0.020(3) -0.021(3)
C4 0.052(3) 0.061(3) 0.047(3) 0.017(3) 0.014(3) -0.017(3)
C5 0.046(3) 0.047(3) 0.086(4) 0.023(3) 0.027(3) 0.006(2)
C6 0.046(3) 0.062(3) 0.043(3) -0.008(2) 0.006(2) 0.017(2)
C7 0.051(3) 0.046(3) 0.056(3) 0.012(2) 0.019(3) 0.009(2)
C8 0.043(3) 0.056(3) 0.037(3) -0.011(2) 0.008(2) -0.010(2)
C9 0.061(3) 0.061(3) 0.048(3) -0.013(3) 0.011(3) 0.004(3)
C10 0.050(3) 0.061(4) 0.069(4) 0.000(3) 0.014(3) 0.004(3)
C11 0.075(4) 0.071(4) 0.062(4) 0.017(3) 0.015(3) -0.016(3)
C12 0.079(4) 0.067(4) 0.058(4) -0.022(3) 0.028(3) -0.020(3)
C13 0.086(4) 0.075(4) 0.062(4) -0.017(3) 0.029(3) -0.018(3)
C14 0.056(3) 0.055(3) 0.046(3) -0.009(2) 0.007(3) -0.013(2)
C15 0.061(4) 0.066(4) 0.075(4) 0.021(3) -0.018(3) -0.015(3)
C16 0.054(3) 0.049(3) 0.070(4) -0.008(3) 0.018(3) 0.013(2)
C17 0.066(4) 0.050(3) 0.068(4) -0.015(3) 0.009(3) 0.014(3)
C18 0.028(2) 0.042(2) 0.035(2) 0.0103(19) 0.0046(19) 0.0073(18)
C19 0.031(2) 0.042(2) 0.032(2) 0.0061(19) 0.0098(19) 0.0060(18)
C20 0.040(3) 0.053(3) 0.039(3) 0.010(2) 0.013(2) 0.012(2)
C21 0.045(3) 0.058(3) 0.040(3) -0.004(2) 0.016(2) 0.014(2)
C22 0.053(3) 0.052(3) 0.032(3) -0.005(2) 0.013(2) 0.010(2)
C23 0.040(2) 0.046(3) 0.031(2) 0.0078(19) 0.006(2) 0.010(2)
C24 0.037(2) 0.037(3) 0.035(2) 0.0089(18) 0.010(2) 0.0081(18)
C25 0.031(2) 0.037(2) 0.032(2) 0.0060(18) 0.0053(18) -0.0082(18)
C26 0.028(2) 0.036(2) 0.032(2) 0.0082(18) 0.0053(18) 0.0060(17)
C27 0.034(2) 0.039(2) 0.034(2) -0.0059(19) -0.0074(19) 0.0058(19)
C28 0.042(3) 0.038(2) 0.038(3) 0.0052(19) 0.005(2) 0.009(2)
C29 0.040(3) 0.041(3) 0.040(3) 0.008(2) -0.006(2) 0.012(2)
C30 0.038(2) 0.043(3) 0.033(2) 0.0100(19) 0.004(2) 0.010(2)
C31 0.029(2) 0.037(2) 0.034(2) 0.0079(18) 0.0082(19) 0.0044(18)
C32 0.026(2) 0.035(2) 0.033(2) 0.0047(18) 0.0058(18) 0.0033(17)
C33 0.025(2) 0.039(2) 0.032(2) 0.0070(18) 0.0049(18) -0.0046(17)
C34 0.027(2) 0.038(2) 0.030(2) 0.0086(18) 0.0039(18) 0.0049(17)
Co1 0.0308(3) 0.0404(3) 0.0368(3) 0.0053(3) 0.0077(3) -0.0082(2)
Gd1 0.02662(11) 0.03632(12) 0.02872(12) 0.00669(9) 0.00463(8) 0.00583(9)
N1 0.0298(18) 0.0393(19) 0.0280(19) 0.0074(15) 0.0059(16) 0.0064(15)
N2 0.0276(17) 0.035(2) 0.0320(19) 0.0069(15) 0.0052(15) 0.0069(14)
O1 0.0417(18) 0.0443(19) 0.062(2) 0.0051(16) 0.0185(17) 0.0061(15)
O2 0.0496(19) 0.055(2) 0.0372(18) -0.0097(15) 0.0098(16) -0.0155(16)
O3 0.0366(16) 0.0395(17) 0.0437(18) -0.0102(13) 0.0142(14) -0.0101(13)
O4 0.0359(18) 0.075(3) 0.050(2) 0.0209(18) -0.0086(16) -0.0119(16)
O5 0.058(2) 0.060(2) 0.054(2) -0.0178(17) 0.0162(18) -0.0220(17)
O6 0.0338(16) 0.054(2) 0.0311(16) 0.0092(14) -0.0062(13) -0.0108(14)
O7 0.0369(17) 0.058(2) 0.048(2) 0.0223(16) -0.0056(15) -0.0099(15)
O8 0.0439(18) 0.0395(18) 0.066(2) 0.0064(15) 0.0182(17) -0.0033(14)
O9 0.0313(15) 0.0390(17) 0.0476(19) 0.0122(14) 0.0112(14) 0.0084(13)
O10 0.0326(16) 0.0471(18) 0.0320(16) 0.0051(13) 0.0072(13) 0.0106(13)
O11 0.0348(15) 0.0391(17) 0.0288(15) 0.0065(13) 0.0040(13) 0.0075(13)
P1 0.0325(6) 0.0426(6) 0.0365(7) 0.0019(5) 0.0113(5) -0.0073(5)
P2 0.0320(6) 0.0508(7) 0.0339(6) 0.0035(5) 0.0044(5) -0.0110(5)
P3 0.0333(6) 0.0374(6) 0.0448(7) 0.0098(5) 0.0092(5) -0.0048(5)

loop_
_atom_type_symbol
_atom_type_description
_atom_type_scat_dispersion_real
_atom_type_scat_dispersion_imag
_atom_type_scat_source
C C 0.0033 0.0016 'International Tables Vol C Tables 4.2.6.8 and 6.1.1.4'
H H 0.0000 0.0000 'International Tables Vol C Tables 4.2.6.8 and 6.1.1.4'
N N 0.0061 0.0033 'International Tables Vol C Tables 4.2.6.8 and 6.1.1.4'
O O 0.0106 0.0060 'International Tables Vol C Tables 4.2.6.8 and 6.1.1.4'
P P 0.1023 0.0942 'International Tables Vol C Tables 4.2.6.8 and 6.1.1.4'
Co Co 0.3494 0.9721 'International Tables Vol C Tables 4.2.6.8 and 6.1.1.4'
Gd Gd -0.1653 3.9035 'International Tables Vol C Tables 4.2.6.8 and 6.1.1.4'

loop_
_geom_angle_atom_site_label_1
_geom_angle_atom_site_label_2
_geom_angle_atom_site_label_3
_geom_angle
_geom_angle_site_symmetry_1
C2 C1 C5 105.8(4) .
C2 C1 Co1 70.5(3) .
C5 C1 Co1 70.5(3) .
C2 C1 H1 127.0 .
C5 C1 H1 127.0 .
Co1 C1 H1 127.0 .
C3 C2 C1 107.8(5) .
C3 C2 Co1 72.4(3) .
C1 C2 Co1 69.0(3) .
C3 C2 H2 126.1 .
C1 C2 H2 126.1 .
Co1 C2 H2 126.1 .
C4 C3 C2 109.7(5) .
C4 C3 Co1 70.6(3) .
C2 C3 Co1 69.1(3) .
C4 C3 H3 125.2 .
C2 C3 H3 125.2 .
Co1 C3 H3 125.2 .
C3 C4 C5 108.8(5) .
C3 C4 Co1 71.4(3) .
C5 C4 Co1 69.4(3) .
C3 C4 H4 125.6 .
C5 C4 H4 125.6 .
Co1 C4 H4 125.6 .
C4 C5 C1 107.8(5) .
C4 C5 Co1 71.8(3) .
C1 C5 Co1 68.8(3) .
C4 C5 H5 126.1 .
C1 C5 H5 126.1 .
Co1 C5 H5 126.1 .
O1 C6 C7 109.5(4) .
O1 C6 H6A 109.8 .
C7 C6 H6A 109.8 .
O1 C6 H6B 109.8 .
C7 C6 H6B 109.8 .
H6A C6 H6B 108.2 .
C6 C7 H7A 109.5 .
C6 C7 H7B 109.5 .
H7A C7 H7B 109.5 .
C6 C7 H7C 109.5 .
H7A C7 H7C 109.5 .
H7B C7 H7C 109.5 .
O2 C8 C9 106.4(4) .
O2 C8 H8A 110.5 .
C9 C8 H8A 110.5 .
O2 C8 H8B 110.5 .
C9 C8 H8B 110.5 .
H8A C8 H8B 108.6 .
C8 C9 H9A 109.5 .
C8 C9 H9B 109.5 .
H9A C9 H9B 109.5 .
C8 C9 H9C 109.5 .
H9A C9 H9C 109.5 .
H9B C9 H9C 109.5 .
C11 C10 O4 109.8(4) .
C11 C10 H10A 109.7 .
O4 C10 H10A 109.7 .
C11 C10 H10B 109.7 .
O4 C10 H10B 109.7 .
H10A C10 H10B 108.2 .
C10 C11 H11A 109.5 .
C10 C11 H11B 109.5 .
H11A C11 H11B 109.5 .
C10 C11 H11C 109.5 .
H11A C11 H11C 109.5 .
H11B C11 H11C 109.5 .
C13 C12 O5 111.5(5) .
C13 C12 H12A 109.3 .
O5 C12 H12A 109.3 .
C13 C12 H12B 109.3 .
O5 C12 H12B 109.3 .
H12A C12 H12B 108.0 .
C12 C13 H13A 109.5 .
C12 C13 H13B 109.5 .
H13A C13 H13B 109.5 .
C12 C13 H13C 109.5 .
H13A C13 H13C 109.5 .
H13B C13 H13C 109.5 .
O7 C14 C15 115.0(4) .
O7 C14 H14A 108.5 .
C15 C14 H14A 108.5 .
O7 C14 H14B 108.5 .
C15 C14 H14B 108.5 .
H14A C14 H14B 107.5 .
C14 C15 H15A 109.5 .
C14 C15 H15B 109.5 .
H15A C15 H15B 109.5 .
C14 C15 H15C 109.5 .
H15A C15 H15C 109.5 .
H15B C15 H15C 109.5 .
O8 C16 C17 107.6(4) .
O8 C16 H16A 110.2 .
C17 C16 H16A 110.2 .
O8 C16 H16B 110.2 .
C17 C16 H16B 110.2 .
H16A C16 H16B 108.5 .
C16 C17 H17A 109.5 .
C16 C17 H17B 109.5 .
H17A C17 H17B 109.5 .
C16 C17 H17C 109.5 .
H17A C17 H17C 109.5 .
H17B C17 H17C 109.5 .
N1 C18 C19 125.9(4) .
N1 C18 H18 117.1 .
C19 C18 H18 117.1 .
C20 C19 C24 120.2(4) .
C20 C19 C18 116.1(4) .
C24 C19 C18 123.7(4) .
C21 C20 C19 120.6(4) .
C21 C20 H20 119.7 .
C19 C20 H20 119.7 .
C22 C21 C20 119.7(4) .
C22 C21 H21 120.1 .
C20 C21 H21 120.1 .
C21 C22 C23 120.4(4) .
C21 C22 H22 119.8 .
C23 C22 H22 119.8 .
C22 C23 C24 121.2(4) .
C22 C23 H23 119.4 .
C24 C23 H23 119.4 .
O10 C24 C19 123.0(4) .
O10 C24 C23 119.1(4) .
C19 C24 C23 117.9(4) .
N2 C25 C26 125.5(4) .
N2 C25 H25 117.3 .
C26 C25 H25 117.3 .
C27 C26 C31 119.5(4) .
C27 C26 C25 116.3(4) .
C31 C26 C25 124.0(4) .
C28 C27 C26 121.3(4) .
C28 C27 H27 119.3 .
C26 C27 H27 119.3 .
C27 C28 C29 119.2(4) .
C27 C28 H28 120.4 .
C29 C28 H28 120.4 .
C30 C29 C28 120.6(4) .
C30 C29 H29 119.7 .
C28 C29 H29 119.7 .
C29 C30 C31 120.8(4) .
C29 C30 H30 119.6 .
C31 C30 H30 119.6 .
O11 C31 C30 118.2(4) .
O11 C31 C26 123.2(3) .
C30 C31 C26 118.5(4) .
C34 C32 C33 119.5(4) 3
C34 C32 H32 120.3 3
C33 C32 H32 120.3 .
C32 C33 C34 120.1(4) .
C32 C33 N1 123.5(4) .
C34 C33 N1 116.3(3) .
C32 C34 C33 120.4(4) 3
C32 C34 N2 123.7(4) 3
C33 C34 N2 115.8(4) .
C1 Co1 C2 40.56(19) .
C1 Co1 C5 40.8(2) .
C2 Co1 C5 66.94(19) .
C1 Co1 C4 66.6(2) .
C2 Co1 C4 65.26(19) .
C5 Co1 C4 38.8(2) .
C1 Co1 C3 66.09(18) .
C2 Co1 C3 38.54(18) .
C5 Co1 C3 64.8(2) .
C4 Co1 C3 37.99(19) .
C1 Co1 P1 148.93(16) .
C2 Co1 P1 108.39(15) .
C5 Co1 P1 141.23(18) .
C4 Co1 P1 102.96(16) .
C3 Co1 P1 87.55(14) .
C1 Co1 P3 118.77(17) .
C2 Co1 P3 157.41(15) .
C5 Co1 P3 90.89(14) .
C4 Co1 P3 100.49(15) .
C3 Co1 P3 136.11(16) .
P1 Co1 P3 91.45(5) .
C1 Co1 P2 93.72(15) .
C2 Co1 P2 97.83(14) .
C5 Co1 P2 126.39(18) .
C4 Co1 P2 160.04(15) .
C3 Co1 P2 131.97(16) .
P1 Co1 P2 92.20(5) .
P3 Co1 P2 91.92(5) .
O10 Gd1 O11 91.83(10) .
O10 Gd1 O6 84.46(11) .
O11 Gd1 O6 96.92(10) .
O10 Gd1 O9 105.01(10) .
O11 Gd1 O9 162.86(10) .
O6 Gd1 O9 81.80(10) .
O10 Gd1 O3 160.02(10) .
O11 Gd1 O3 85.04(10) .
O6 Gd1 O3 76.37(10) .
O9 Gd1 O3 78.03(10) .
O10 Gd1 N2 122.48(11) .
O11 Gd1 N2 72.91(10) .
O6 Gd1 N2 150.69(11) .
O9 Gd1 N2 99.89(10) .
O3 Gd1 N2 75.41(10) .
O10 Gd1 N1 72.44(10) .
O11 Gd1 N1 112.46(11) .
O6 Gd1 N1 142.61(12) .
O9 Gd1 N1 76.53(10) .
O3 Gd1 N1 126.89(11) .
N2 Gd1 N1 64.27(11) .
C18 N1 C33 119.1(3) .
C18 N1 Gd1 131.2(3) .
C33 N1 Gd1 109.4(2) .
C25 N2 C34 120.6(4) .
C25 N2 Gd1 128.4(3) .
C34 N2 Gd1 109.8(3) .
C6 O1 P1 122.8(3) .
C8 O2 P1 119.7(3) .
P1 O3 Gd1 135.61(17) .
C10 O4 P2 124.5(3) .
C12 O5 P2 129.4(3) .
P2 O6 Gd1 134.82(17) .
C14 O7 P3 125.1(3) .
C16 O8 P3 117.5(3) .
P3 O9 Gd1 137.24(16) .
C24 O10 Gd1 143.3(3) .
C31 O11 Gd1 134.5(2) .
O3 P1 O1 108.65(18) .
O3 P1 O2 108.51(17) .
O1 P1 O2 100.92(18) .
O3 P1 Co1 120.72(13) .
O1 P1 Co1 110.47(13) .
O2 P1 Co1 105.70(13) .
O6 P2 O5 108.28(18) .
O6 P2 O4 108.68(18) .
O5 P2 O4 100.6(2) .
O6 P2 Co1 120.11(13) .
O5 P2 Co1 109.99(14) .
O4 P2 Co1 107.40(14) .
O9 P3 O7 108.58(17) .
O9 P3 O8 108.52(17) .
O7 P3 O8 100.83(18) .
O9 P3 Co1 119.39(12) .
O7 P3 Co1 110.87(13) .
O8 P3 Co1 107.00(12) .

loop_
_geom_bond_atom_site_label_1
_geom_bond_atom_site_label_2
_geom_bond_distance
_geom_bond_site_symmetry_2
C1 C2 1.423(7) .
C1 C5 1.430(7) .
C1 Co1 2.042(4) .
C1 H1 0.9800 .
C2 C3 1.376(6) .
C2 Co1 2.062(4) .
C2 H2 0.9800 .
C3 C4 1.367(7) .
C3 Co1 2.105(5) .
C3 H3 0.9800 .
C4 C5 1.382(7) .
C4 Co1 2.095(5) .
C4 H4 0.9800 .
C5 Co1 2.065(5) .
C5 H5 0.9800 .
C6 O1 1.465(6) .
C6 C7 1.509(7) .
C6 H6A 0.9700 .
C6 H6B 0.9700 .
C7 H7A 0.9600 .
C7 H7B 0.9600 .
C7 H7C 0.9600 .
C8 O2 1.442(5) .
C8 C9 1.517(6) .
C8 H8A 0.9700 .
C8 H8B 0.9700 .
C9 H9A 0.9600 .
C9 H9B 0.9600 .
C9 H9C 0.9600 .
C10 C11 1.468(8) .
C10 O4 1.482(6) .
C10 H10A 0.9700 .
C10 H10B 0.9700 .
C11 H11A 0.9600 .
C11 H11B 0.9600 .
C11 H11C 0.9600 .
C12 C13 1.476(7) .
C12 O5 1.485(6) .
C12 H12A 0.9700 .
C12 H12B 0.9700 .
C13 H13A 0.9600 .
C13 H13B 0.9600 .
C13 H13C 0.9600 .
C14 O7 1.415(5) .
C14 C15 1.482(7) .
C14 H14A 0.9700 .
C14 H14B 0.9700 .
C15 H15A 0.9600 .
C15 H15B 0.9600 .
C15 H15C 0.9600 .
C16 O8 1.457(5) .
C16 C17 1.492(7) .
C16 H16A 0.9700 .
C16 H16B 0.9700 .
C17 H17A 0.9600 .
C17 H17B 0.9600 .
C17 H17C 0.9600 .
C18 N1 1.302(5) .
C18 C19 1.451(6) .
C18 H18 0.9300 .
C19 C20 1.398(6) .
C19 C24 1.401(6) .
C20 C21 1.385(6) .
C20 H20 0.9300 .
C21 C22 1.380(6) .
C21 H21 0.9300 .
C22 C23 1.380(6) .
C22 H22 0.9300 .
C23 C24 1.409(6) .
C23 H23 0.9300 .
C24 O10 1.323(5) .
C25 N2 1.294(5) .
C25 C26 1.453(5) .
C25 H25 0.9300 .
C26 C27 1.399(6) .
C26 C31 1.404(5) .
C27 C28 1.376(6) .
C27 H27 0.9300 .
C28 C29 1.389(6) .
C28 H28 0.9300 .
C29 C30 1.383(6) .
C29 H29 0.9300 .
C30 C31 1.402(5) .
C30 H30 0.9300 .
C31 O11 1.330(5) .
C32 C34 1.385(5) 3
C32 C33 1.391(6) .
C32 H32 0.9300 .
C33 C34 1.400(6) .
C33 N1 1.435(5) .
C34 C32 1.385(5) 3
C34 N2 1.427(5) .
Co1 P1 2.1628(13) .
Co1 P3 2.1678(13) .
Co1 P2 2.1719(13) .
Gd1 O10 2.218(3) .
Gd1 O11 2.256(3) .
Gd1 O6 2.315(3) .
Gd1 O9 2.321(3) .
Gd1 O3 2.347(3) .
Gd1 N2 2.491(3) .
Gd1 N1 2.506(3) .
O1 P1 1.586(3) .
O2 P1 1.611(3) .
O3 P1 1.500(3) .
O4 P2 1.587(3) .
O5 P2 1.582(3) .
O6 P2 1.507(3) .
O7 P3 1.586(3) .
O8 P3 1.614(3) .
O9 P3 1.508(3) .

loop_
_geom_torsion_atom_site_label_1
_geom_torsion_atom_site_label_2
_geom_torsion_atom_site_label_3
_geom_torsion_atom_site_label_4
_geom_torsion
_geom_torsion_site_symmetry_1
_geom_torsion_site_symmetry_4
C5 C1 C2 C3 0.3(5) . .
Co1 C1 C2 C3 62.3(3) . .
C5 C1 C2 Co1 -62.0(3) . .
C1 C2 C3 C4 -1.1(5) . .
Co1 C2 C3 C4 59.1(3) . .
C1 C2 C3 Co1 -60.2(3) . .
C2 C3 C4 C5 1.4(5) . .
Co1 C3 C4 C5 59.6(3) . .
C2 C3 C4 Co1 -58.1(3) . .
C3 C4 C5 C1 -1.2(5) . .
Co1 C4 C5 C1 59.6(3) . .
C3 C4 C5 Co1 -60.8(3) . .
C2 C1 C5 C4 0.5(5) . .
Co1 C1 C5 C4 -61.5(3) . .
C2 C1 C5 Co1 62.0(3) . .
N1 C18 C19 C20 -178.8(4) . .
N1 C18 C19 C24 -1.0(7) . .
C24 C19 C20 C21 0.2(7) . .
C18 C19 C20 C21 178.1(4) . .
C19 C20 C21 C22 -0.5(7) . .
C20 C21 C22 C23 0.7(7) . .
C21 C22 C23 C24 -0.6(7) . .
C20 C19 C24 O10 179.6(4) . .
C18 C19 C24 O10 1.9(7) . .
C20 C19 C24 C23 0.0(6) . .
C18 C19 C24 C23 -177.8(4) . .
C22 C23 C24 O10 -179.4(4) . .
C22 C23 C24 C19 0.2(7) . .
N2 C25 C26 C27 -172.3(4) . .
N2 C25 C26 C31 11.5(6) . .
C31 C26 C27 C28 0.1(6) . .
C25 C26 C27 C28 -176.2(4) . .
C26 C27 C28 C29 1.0(7) . .
C27 C28 C29 C30 -1.1(7) . .
C28 C29 C30 C31 0.1(7) . .
C29 C30 C31 O11 -179.3(4) . .
C29 C30 C31 C26 1.1(6) . .
C27 C26 C31 O11 179.2(4) . .
C25 C26 C31 O11 -4.8(6) . .
C27 C26 C31 C30 -1.2(6) . .
C25 C26 C31 C30 174.9(4) . .
C34 C32 C33 C34 0.4(7) 3 .
C34 C32 C33 N1 177.6(4) 3 .
C32 C33 C34 C32 -0.4(7) . 3
N1 C33 C34 C32 -177.8(3) . 3
C32 C33 C34 N2 179.0(4) . .
N1 C33 C34 N2 1.5(5) . .
C5 C1 Co1 C2 115.7(4) . .
C2 C1 Co1 C5 -115.7(4) . .
C2 C1 Co1 C4 -78.7(3) . .
C5 C1 Co1 C4 37.0(3) . .
C2 C1 Co1 C3 -37.1(3) . .
C5 C1 Co1 C3 78.6(3) . .
C2 C1 Co1 P1 -2.8(5) . .
C5 C1 Co1 P1 112.9(4) . .
C2 C1 Co1 P3 -168.1(2) . .
C5 C1 Co1 P3 -52.4(3) . .
C2 C1 Co1 P2 97.7(3) . .
C5 C1 Co1 P2 -146.6(3) . .
C3 C2 Co1 C1 -117.8(4) . .
C3 C2 Co1 C5 -78.0(3) . .
C1 C2 Co1 C5 39.8(3) . .
C3 C2 Co1 C4 -35.5(3) . .
C1 C2 Co1 C4 82.3(3) . .
C1 C2 Co1 C3 117.8(4) . .
C3 C2 Co1 P1 60.7(3) . .
C1 C2 Co1 P1 178.5(3) . .
C3 C2 Co1 P3 -89.6(5) . .
C1 C2 Co1 P3 28.2(6) . .
C3 C2 Co1 P2 155.6(3) . .
C1 C2 Co1 P2 -86.6(3) . .
C4 C5 Co1 C1 118.2(4) . .
C4 C5 Co1 C2 78.7(3) . .
C1 C5 Co1 C2 -39.6(3) . .
C1 C5 Co1 C4 -118.2(4) . .
C4 C5 Co1 C3 36.3(3) . .
C1 C5 Co1 C3 -81.9(3) . .
C4 C5 Co1 P1 -12.3(4) . .
C1 C5 Co1 P1 -130.6(3) . .
C4 C5 Co1 P3 -105.7(3) . .
C1 C5 Co1 P3 136.0(3) . .
C4 C5 Co1 P2 161.2(3) . .
C1 C5 Co1 P2 43.0(3) . .
C3 C4 Co1 C1 80.6(3) . .
C5 C4 Co1 C1 -38.8(3) . .
C3 C4 Co1 C2 36.0(3) . .
C5 C4 Co1 C2 -83.4(3) . .
C3 C4 Co1 C5 119.4(5) . .
C5 C4 Co1 C3 -119.4(5) . .
C3 C4 Co1 P1 -68.5(3) . .
C5 C4 Co1 P1 172.1(3) . .
C3 C4 Co1 P3 -162.5(3) . .
C5 C4 Co1 P3 78.2(3) . .
C3 C4 Co1 P2 70.0(6) . .
C5 C4 Co1 P2 -49.4(6) . .
C4 C3 Co1 C1 -82.1(4) . .
C2 C3 Co1 C1 39.0(3) . .
C4 C3 Co1 C2 -121.1(5) . .
C4 C3 Co1 C5 -37.1(3) . .
C2 C3 Co1 C5 84.0(3) . .
C2 C3 Co1 C4 121.1(5) . .
C4 C3 Co1 P1 114.8(3) . .
C2 C3 Co1 P1 -124.1(3) . .
C4 C3 Co1 P3 25.3(4) . .
C2 C3 Co1 P3 146.4(3) . .
C4 C3 Co1 P2 -154.4(3) . .
C2 C3 Co1 P2 -33.3(4) . .
C19 C18 N1 C33 -177.9(4) . .
C19 C18 N1 Gd1 -5.4(6) . .
C32 C33 N1 C18 32.0(6) . .
C34 C33 N1 C18 -150.7(4) . .
C32 C33 N1 Gd1 -142.1(3) . .
C34 C33 N1 Gd1 35.3(4) . .
O10 Gd1 N1 C18 7.1(4) . .
O11 Gd1 N1 C18 91.7(4) . .
O6 Gd1 N1 C18 -47.4(4) . .
O9 Gd1 N1 C18 -103.7(4) . .
O3 Gd1 N1 C18 -167.2(3) . .
N2 Gd1 N1 C18 148.2(4) . .
O10 Gd1 N1 C33 -179.7(3) . .
O11 Gd1 N1 C33 -95.2(3) . .
O6 Gd1 N1 C33 125.8(3) . .
O9 Gd1 N1 C33 69.5(3) . .
O3 Gd1 N1 C33 6.0(3) . .
N2 Gd1 N1 C33 -38.7(2) . .
C26 C25 N2 C34 178.4(4) . .
C26 C25 N2 Gd1 12.3(6) . .
C32 C34 N2 C25 -27.0(6) 3 .
C33 C34 N2 C25 153.6(4) . .
C32 C34 N2 Gd1 141.4(3) 3 .
C33 C34 N2 Gd1 -38.0(4) . .
O10 Gd1 N2 C25 -107.7(3) . .
O11 Gd1 N2 C25 -26.7(3) . .
O6 Gd1 N2 C25 46.5(4) . .
O9 Gd1 N2 C25 137.3(3) . .
O3 Gd1 N2 C25 62.6(3) . .
N1 Gd1 N2 C25 -152.9(4) . .
O10 Gd1 N2 C34 85.0(3) . .
O11 Gd1 N2 C34 166.1(3) . .
O6 Gd1 N2 C34 -120.8(3) . .
O9 Gd1 N2 C34 -30.0(2) . .
O3 Gd1 N2 C34 -104.7(2) . .
N1 Gd1 N2 C34 39.8(2) . .
C7 C6 O1 P1 97.2(4) . .
C9 C8 O2 P1 168.1(3) . .
O10 Gd1 O3 P1 -57.6(5) . .
O11 Gd1 O3 P1 -139.2(3) . .
O6 Gd1 O3 P1 -40.9(3) . .
O9 Gd1 O3 P1 43.5(3) . .
N2 Gd1 O3 P1 147.2(3) . .
N1 Gd1 O3 P1 106.3(3) . .
C11 C10 O4 P2 -100.4(5) . .
C13 C12 O5 P2 79.9(6) . .
O10 Gd1 O6 P2 -129.3(3) . .
O11 Gd1 O6 P2 139.5(3) . .
O9 Gd1 O6 P2 -23.2(3) . .
O3 Gd1 O6 P2 56.4(3) . .
N2 Gd1 O6 P2 72.4(4) . .
N1 Gd1 O6 P2 -78.1(3) . .
C15 C14 O7 P3 164.4(4) . .
C17 C16 O8 P3 -174.9(3) . .
O10 Gd1 O9 P3 120.8(3) . .
O11 Gd1 O9 P3 -48.1(5) . .
O6 Gd1 O9 P3 38.8(3) . .
O3 Gd1 O9 P3 -38.9(3) . .
N2 Gd1 O9 P3 -111.6(3) . .
N1 Gd1 O9 P3 -171.9(3) . .
C19 C24 O10 Gd1 5.4(7) . .
C23 C24 O10 Gd1 -174.9(3) . .
O11 Gd1 O10 C24 -120.8(5) . .
O6 Gd1 O10 C24 142.4(5) . .
O9 Gd1 O10 C24 62.4(5) . .
O3 Gd1 O10 C24 158.7(4) . .
N2 Gd1 O10 C24 -50.0(5) . .
N1 Gd1 O10 C24 -7.8(4) . .
C30 C31 O11 Gd1 149.4(3) . .
C26 C31 O11 Gd1 -30.9(6) . .
O10 Gd1 O11 C31 160.6(3) . .
O6 Gd1 O11 C31 -114.7(3) . .
O9 Gd1 O11 C31 -30.1(6) . .
O3 Gd1 O11 C31 -39.1(3) . .
N2 Gd1 O11 C31 37.1(3) . .
N1 Gd1 O11 C31 88.9(3) . .
Gd1 O3 P1 O1 124.8(2) . .
Gd1 O3 P1 O2 -126.3(2) . .
Gd1 O3 P1 Co1 -4.2(3) . .
C6 O1 P1 O3 -20.1(4) . .
C6 O1 P1 O2 -134.0(3) . .
C6 O1 P1 Co1 114.5(3) . .
C8 O2 P1 O3 -37.6(4) . .
C8 O2 P1 O1 76.5(3) . .
C8 O2 P1 Co1 -168.4(3) . .
C1 Co1 P1 O3 147.8(3) . .
C2 Co1 P1 O3 145.9(2) . .
C5 Co1 P1 O3 -138.3(3) . .
C4 Co1 P1 O3 -146.2(2) . .
C3 Co1 P1 O3 178.9(2) . .
P3 Co1 P1 O3 -45.05(16) . .
P2 Co1 P1 O3 46.93(16) . .
C1 Co1 P1 O1 19.6(3) . .
C2 Co1 P1 O1 17.7(2) . .
C5 Co1 P1 O1 93.5(3) . .
C4 Co1 P1 O1 85.6(2) . .
C3 Co1 P1 O1 50.6(2) . .
P3 Co1 P1 O1 -173.28(14) . .
P2 Co1 P1 O1 -81.30(14) . .
C1 Co1 P1 O2 -88.7(3) . .
C2 Co1 P1 O2 -90.67(19) . .
C5 Co1 P1 O2 -14.9(3) . .
C4 Co1 P1 O2 -22.8(2) . .
C3 Co1 P1 O2 -57.7(2) . .
P3 Co1 P1 O2 78.36(13) . .
P2 Co1 P1 O2 170.34(13) . .
Gd1 O6 P2 O5 105.3(3) . .
Gd1 O6 P2 O4 -146.3(2) . .
Gd1 O6 P2 Co1 -22.1(3) . .
C12 O5 P2 O6 -18.4(5) . .
C12 O5 P2 O4 -132.3(4) . .
C12 O5 P2 Co1 114.7(4) . .
C10 O4 P2 O6 -10.3(4) . .
C10 O4 P2 O5 103.3(4) . .
C10 O4 P2 Co1 -141.6(4) . .
C1 Co1 P2 O6 175.0(2) . .
C2 Co1 P2 O6 -144.4(2) . .
C5 Co1 P2 O6 148.6(2) . .
C4 Co1 P2 O6 -175.2(5) . .
C3 Co1 P2 O6 -124.2(2) . .
P1 Co1 P2 O6 -35.48(17) . .
P3 Co1 P2 O6 56.04(16) . .
C1 Co1 P2 O5 48.4(2) . .
C2 Co1 P2 O5 89.0(2) . .
C5 Co1 P2 O5 21.9(2) . .
C4 Co1 P2 O5 58.1(5) . .
C3 Co1 P2 O5 109.2(2) . .
P1 Co1 P2 O5 -162.13(14) . .
P3 Co1 P2 O5 -70.61(14) . .
C1 Co1 P2 O4 -60.2(2) . .
C2 Co1 P2 O4 -19.7(2) . .
C5 Co1 P2 O4 -86.7(2) . .
C4 Co1 P2 O4 -50.5(5) . .
C3 Co1 P2 O4 0.6(2) . .
P1 Co1 P2 O4 89.25(15) . .
P3 Co1 P2 O4 -179.23(15) . .
Gd1 O9 P3 O7 124.5(3) . .
Gd1 O9 P3 O8 -126.8(2) . .
Gd1 O9 P3 Co1 -3.9(3) . .
C14 O7 P3 O9 -6.8(4) . .
C14 O7 P3 O8 -120.7(4) . .
C14 O7 P3 Co1 126.2(4) . .
C16 O8 P3 O9 -43.7(4) . .
C16 O8 P3 O7 70.3(3) . .
C16 O8 P3 Co1 -173.8(3) . .
C1 Co1 P3 O9 -138.9(2) . .
C2 Co1 P3 O9 -159.4(4) . .
C5 Co1 P3 O9 -170.0(2) . .
C4 Co1 P3 O9 152.1(2) . .
C3 Co1 P3 O9 136.6(2) . .
P1 Co1 P3 O9 48.66(15) . .
P2 Co1 P3 O9 -43.59(16) . .
C1 Co1 P3 O7 93.8(2) . .
C2 Co1 P3 O7 73.3(4) . .
C5 Co1 P3 O7 62.6(2) . .
C4 Co1 P3 O7 24.8(2) . .
C3 Co1 P3 O7 9.3(2) . .
P1 Co1 P3 O7 -78.66(14) . .
P2 Co1 P3 O7 -170.90(14) . .
C1 Co1 P3 O8 -15.3(2) . .
C2 Co1 P3 O8 -35.8(4) . .
C5 Co1 P3 O8 -46.4(2) . .
C4 Co1 P3 O8 -84.3(2) . .
C3 Co1 P3 O8 -99.8(2) . .
P1 Co1 P3 O8 172.27(13) . .
P2 Co1 P3 O8 80.02(13) . .

loop_
_platon_squeeze_void_nr
_platon_squeeze_void_average_x
_platon_squeeze_void_average_y
_platon_squeeze_void_average_z
_platon_squeeze_void_volume
_platon_squeeze_void_count_electrons
_platon_squeeze_void_content
1 0.836 0.197 0.635 151 33 ' '
2 0.836 0.303 0.135 151 33 ' '
3 0.164 0.697 0.865 151 33 ' '
4 0.164 0.803 0.365 150 33 ' '
